data_1570721
loop_
_publ_author_name
'Matveev, Evgenii Yu'
'Dontsova, Olga S.'
'Avdeeva, Varvara V.'
'Kubasov, Alexey S.'
'Zhdanov, Andrey P.'
'Nikiforova, Svetlana E.'
'Goeva, Lyudmila V.'
'Zhizhin, Konstantin Yu'
'Malinina, Elena A.'
'Kuznetsov, Nikolay T.'

_publ_section_title
;
 Synthesis and Structures of Lead(II) Complexes with Substituted
 Derivatives of the <i>Closo</i>-Decaborate Anion with a Pendant
 N<sub>3</sub> Group.
;
_journal_issue 24
_journal_name_full 'Molecules (Basel, Switzerland)'
_journal_page_first 8073
_journal_paper_doi 10.3390/molecules28248073
_journal_volume 28
_journal_year 2023
_chemical_formula_moiety 'C34 H37 B10 N11 O8 Pb2, 0.5(C2 H3 N), 0.125(O)'
_chemical_formula_sum 'C35 H38.5 B10 N11.5 O8.12 Pb2'
_chemical_formula_weight 1272.75
_space_group_crystal_system monoclinic
_space_group_IT_number 13
_space_group_name_Hall '-P 2yac'
_space_group_name_H-M_alt 'P 1 2/n 1'
_atom_sites_solution_hydrogens mixed
_atom_sites_solution_primary iterative
_audit_creation_date 2023-12-04
_audit_creation_method
;
Olex2 1.5
(compiled 2023.08.24 svn.re1ec1418 for OlexSys, GUI svn.r6817)
;
_cell_angle_alpha 90
_cell_angle_beta 109.153(2)
_cell_angle_gamma 90
_cell_formula_units_Z 4
_cell_length_a 16.8622(8)
_cell_length_b 17.0582(8)
_cell_length_c 18.2240(9)
_cell_measurement_reflns_used 4959
_cell_measurement_temperature 150.00
_cell_measurement_theta_max 25.69
_cell_measurement_theta_min 2.34
_cell_volume 4951.8(4)
_computing_cell_refinement 'SAINT V8.40A (Bruker, 2019)'
_computing_data_reduction 'SAINT V8.40A (Bruker, 2019)'
_computing_molecular_graphics 'Olex2 1.5 (Dolomanov et al., 2009)'
_computing_publication_material 'Olex2 1.5 (Dolomanov et al., 2009)'
_computing_structure_refinement 'SHELXL 2018/3 (Sheldrick, 2015)'
_computing_structure_solution 'olex2.solve 1.5 (Bourhis et al., 2015)'
_diffrn_ambient_temperature 150.00
_diffrn_measured_fraction_theta_full 0.994
_diffrn_measured_fraction_theta_max 0.993
_diffrn_measurement_device_type 'Bruker D8 Venture'
_diffrn_measurement_method '\f and \w scans'
_diffrn_radiation_type MoK\a
_diffrn_radiation_wavelength 0.71073
_diffrn_reflns_av_R_equivalents 0.0423
_diffrn_reflns_av_unetI/netI 0.0811
_diffrn_reflns_Laue_measured_fraction_full 0.994
_diffrn_reflns_Laue_measured_fraction_max 0.993
_diffrn_reflns_limit_h_max 20
_diffrn_reflns_limit_h_min -19
_diffrn_reflns_limit_k_max 18
_diffrn_reflns_limit_k_min -21
_diffrn_reflns_limit_l_max 14
_diffrn_reflns_limit_l_min -22
_diffrn_reflns_number 19673
_diffrn_reflns_point_group_measured_fraction_full 0.994
_diffrn_reflns_point_group_measured_fraction_max 0.993
_diffrn_reflns_theta_full 25.242
_diffrn_reflns_theta_max 26.045
_diffrn_reflns_theta_min 1.681
_exptl_absorpt_coefficient_mu 6.849
_exptl_absorpt_correction_T_max 0.7453
_exptl_absorpt_correction_T_min 0.4733
_exptl_absorpt_correction_type multi-scan
_exptl_absorpt_process_details
;
SADABS-2016/2 (Bruker,2016/2) was used for absorption correction.
wR2(int) was 0.1008 before and 0.0419 after correction.
The Ratio of minimum to maximum transmission is 0.6350.
The \l/2 correction factor is Not present.
;
_exptl_crystal_colour yellow
_exptl_crystal_colour_primary yellow
_exptl_crystal_density_diffrn 1.707
_exptl_crystal_description needle
_exptl_crystal_F_000 2432
_exptl_crystal_size_max 0.2
_exptl_crystal_size_mid 0.07
_exptl_crystal_size_min 0.01
_refine_diff_density_max 1.449
_refine_diff_density_min -1.699
_refine_diff_density_rms 0.173
_refine_ls_extinction_method none
_refine_ls_goodness_of_fit_ref 1.014
_refine_ls_hydrogen_treatment mixed
_refine_ls_matrix_type full
_refine_ls_number_parameters 273
_refine_ls_number_reflns 9718
_refine_ls_number_restraints 38
_refine_ls_restrained_S_all 1.014
_refine_ls_R_factor_all 0.1173
_refine_ls_R_factor_gt 0.0706
_refine_ls_shift/su_max 0.001
_refine_ls_shift/su_mean 0.000
_refine_ls_structure_factor_coef Fsqd
_refine_ls_weighting_details 'w=1/[\s^2^(Fo^2^)+(0.0762P)^2^+41.1011P] where P=(Fo^2^+2Fc^2^)/3'
_refine_ls_weighting_scheme calc
_refine_ls_wR_factor_gt 0.1628
_refine_ls_wR_factor_ref 0.1868
_reflns_Friedel_coverage 0.000
_reflns_number_gt 6229
_reflns_number_total 9718
_reflns_threshold_expression 'I > 2\s(I)'
_cod_data_source_file 7.cif
_cod_data_source_block mo_23kub21_0m_a
_cod_original_formula_sum 'C35 H38.50 B10 N11.50 O8.12 Pb2'
_cod_database_code 1570721
_shelx_shelxl_version_number 2018/3
_shelx_space_group_comment
;
The symmetry employed for this shelxl refinement is uniquely defined
by the following loop, which should always be used as a source of
symmetry information in preference to the above space-group names.
They are only intended as comments.
;
_shelx_estimated_absorpt_t_max 0.935
_shelx_estimated_absorpt_t_min 0.341
_olex2_refinement_description
;
1. Fixed Uiso
 At 1.2 times of:
  All B(H) groups, All C(H) groups, All C(H,H) groups
 At 1.5 times of:
  All C(H,H,H) groups
2. Restrained distances
 O2-C3A
 1.48 with sigma of 0.02
 N1B-N2B
 1.2 with sigma of 0.02
 N2B-N3B
 1.14 with sigma of 0.02
 C3B-C5B
 1.52 with sigma of 0.02
 C5B-C3B
 1.52 with sigma of 0.02
 C5A-C3A
 1.52 with sigma of 0.02
 C11-C10
 1.48 with sigma of 0.02
 C21-C20
 1.48 with sigma of 0.01
 C5B-N4B
 1.48 with sigma of 0.01
 N4B-N5B
 1.19 with sigma of 0.01
 N4B-N6B
 2.32 with sigma of 0.02
 C5A-N4A
 1.48 with sigma of 0.01
 N6A-N5B
 1.14 with sigma of 0.01
 N5B-N4A
 1.19 with sigma of 0.01
 N6A-N4A
 2.32 with sigma of 0.01
 N5B-N4B
 1.19 with sigma of 0.01
 N4A-N5A
 1.19 with sigma of 0.01
 N6A-N5A
 1.14 with sigma of 0.01
 N5B-N6B
 1.14 with sigma of 0.01
 C3A-N4A
 2.49 with sigma of 0.02
 C3B-N1B
 2.49 with sigma of 0.02
 C3B-C4B
 1.52 with sigma of 0.02
 C4B-N1B
 1.48 with sigma of 0.01
 N1B-C3B
 2.49 with sigma of 0.02
 N1B-N3B
 2.32 with sigma of 0.01
 C4A-C3A
 1.52 with sigma of 0.02
 N1A-C4A
 1.48 with sigma of 0.01
 N1A-N2A
 1.19 with sigma of 0.01
 N2A-N3A
 1.14 with sigma of 0.01
 C5B-N5B
 2.32 with sigma of 0.01
 C4B-N2B
 2.32 with sigma of 0.01
 C5A-N5A
 2.32 with sigma of 0.01
 C4A-N2A
 2.32 with sigma of 0.01
 C3B-N4B
 2.5 with sigma of 0.02
 C1-C2
 1.52 with sigma of 0.02
 C2-O2
 1.48 with sigma of 0.02
 B6-B9
 1.72 with sigma of 0.02
 C3A-N6A
 3.5 with sigma of 0.02
 B7-H7A
 1.12 with sigma of 0.01
 B8-H8A
 1.12 with sigma of 0.01
3. Uiso/Uaniso restraints and constraints
Uanis(N12) = Uanis(C25) = Uanis(C24) = Uanis(C23) = Uanis(C22) = Uanis(C21) =
Uanis(C20) = Uanis(C19) = Uanis(C18) = Uanis(C17) = Uanis(C16) = Uanis(N11)
Uanis(C26) = Uanis(N13) = Uanis(C30) = Uanis(C29) = Uanis(C28) = Uanis(C27) =
Uanis(N14) = Uanis(C31) = Uanis(C32) = Uanis(C33) = Uanis(C34) = Uanis(C35)
Uanis(O7B) = Uanis(O6B) = Uanis(O8B) = Uanis(O7A) = Uanis(O6A) = Uanis(O8A) =
Uanis(N10B) = Uanis(N10A)
Uanis(N9) = Uanis(C11) = Uanis(C15) = Uanis(C14) = Uanis(C12) = Uanis(C13) =
Uanis(N8) = Uanis(C10) = Uanis(C9) = Uanis(C6) = Uanis(C8) = Uanis(C7)
Uanis(B8) = Uanis(B2) = Uanis(B3) = Uanis(B4) = Uanis(B9) = Uanis(B6) =
Uanis(B10) = Uanis(B7) = Uanis(B1)
Uanis(C1) = Uanis(C2) = Uanis(O2)
Uanis(C4B) = Uanis(N1B)
Uanis(N5B) = Uanis(C5B)
Uanis(C5A) = Uanis(C5B)
Uanis(O5A) = Uanis(O3A) = Uanis(O4A) = Uanis(N7A) = Uanis(O3B) = Uanis(O4B) =
Uanis(O5B) = Uanis(N7B)
Uanis(C5B) = Uanis(N5B) = Uanis(C5A) = Uanis(N4B) = Uanis(N6B) = Uanis(N4A) =
Uanis(N6A)
Uanis(C5B) = Uanis(C5A) = Uanis(C3A) = Uanis(C3B)
Uanis(N5A) = Uanis(N5B)
Uanis(C4B) = Uanis(N1B) = Uanis(N3B) = Uanis(C4A) = Uanis(N1A) = Uanis(N3A) =
Uanis(N2A) = Uanis(N2B)
Uanis(C4B) = Uanis(C5A)
Uanis(C36) = Uanis(C37) = Uanis(N15)
4. Others
 Fixed Sof: O3A(0.4) O3B(0.6) O4B(0.6) O5B(0.6) N7B(0.6) O4A(0.4) O5A(0.4)
 O6A(0.5) O6B(0.5) O7A(0.5) O7B(0.5) O8A(0.5) O8B(0.5) N1A(0.2) N1B(0.3)
 N2A(0.2) N2B(0.3) N3A(0.2) N3B(0.3) N4A(0.2) N4B(0.3) N5A(0.2) N5B(0.3)
 N6A(0.2) N6B(0.3) N7A(0.4) N10A(0.5) N10B(0.5) C3A(0.4) C3B(0.6) C4A(0.2)
 C4B(0.3) C5A(0.2) C5B(0.3) C36(0.5) C37(0.5) H37A(0.5) H37B(0.5) H37C(0.5)
 O9B(0.125)
5.a Free rotating group:
 O3B(O4B,O5B,N7B)
5.b Secondary CH2 refined with riding coordinates:
 C1(H1A,H1B), C2(H2A,H2B)
5.c Aromatic/amide H refined with riding coordinates:
 C25(H25), C24(H24), C23(H23), C22(H22), C32(H32), C33(H33), C34(H34),
 C35(H35), C9(H9), C8(H8), C7(H7), C6(H6), C15(H15), C14(H14), C13(H13),
 C12(H12), C19(H19), C18(H18), C17(H17), C16(H16), C26(H26), C29(H29), C28(H28),
  C27(H27)
5.d Fitted hexagon refined as free rotating group:
 N12(C25,C24,C23,C22,C21), N14(C31,C32,C33,C34,C35), C10(C9,C8,C7,C6,N8),
 C11(N9,C15,C14,C13,C12), C20(C19,C18,C17,C16,N11), C26(N13,C30,C29,C28,C27)
5.e Idealised Me refined as rotating group:
 C37(H37A,H37B,H37C)
5.f Boron cage BH refined with riding coordinates:
 B1(H1), B3(H3), B4(H4), B5(H5), B6(H6A), B9(H9A), B10(H10)
;
_olex2_submission_special_instructions 'No special instructions were received'

loop_
_space_group_symop_operation_xyz
'x, y, z'
'-x+1/2, y, -z+1/2'
'-x, -y, -z'
'x-1/2, -y, z-1/2'

loop_
_atom_site_label
_atom_site_type_symbol
_atom_site_fract_x
_atom_site_fract_y
_atom_site_fract_z
_atom_site_U_iso_or_equiv
_atom_site_adp_type
_atom_site_occupancy
_atom_site_site_symmetry_order
_atom_site_calc_flag
_atom_site_refinement_flags_posn
_atom_site_refinement_flags_adp
_atom_site_refinement_flags_occupancy
_atom_site_disorder_assembly
_atom_site_disorder_group
Pb1 Pb 0.25279(3) 0.90610(3) 0.00604(3) 0.04668(16) Uani 1 1 d . . . . .
H7A H 0.398(6) 0.8743(12) 0.133(5) 0.02(2) Uiso 1 1 d D . . . .
H8A H 0.271(2) 0.728(5) 0.028(3) 0.007(19) Uiso 1 1 d D . . . .
Pb2 Pb 0.42984(4) 0.49431(3) 0.24318(3) 0.0659(2) Uani 1 1 d . . . . .
O1 O 0.5253(6) 0.5991(5) 0.2203(6) 0.069(3) Uani 1 1 d . . . . .
O2 O 0.5538(10) 0.4452(7) 0.1752(8) 0.115(4) Uani 1 1 d D . . . .
O3A O 0.358(3) 0.4309(19) 0.336(2) 0.117(3) Uani 0.4 1 d . . P A 1
O3B O 0.3737(16) 0.3864(8) 0.3237(12) 0.117(3) Uani 0.6 1 d G . P A 2
O4B O 0.4231(14) 0.3247(10) 0.2446(11) 0.117(3) Uani 0.6 1 d G . P A 2
O5B O 0.3629(14) 0.2604(8) 0.3138(12) 0.117(3) Uani 0.6 1 d G . P A 2
N7B N 0.3865(9) 0.3238(7) 0.2941(7) 0.117(3) Uani 0.6 1 d G . P A 2
O4A O 0.236(3) 0.4214(17) 0.347(2) 0.117(3) Uani 0.4 1 d . . P A 1
O5A O 0.250000 0.4999(12) 0.250000 0.117(3) Uani 0.8 2 d S T P A 1
O6A O 0.1717(19) 0.8522(14) -0.132(2) 0.065(2) Uani 0.5 1 d . . P B 1
O6B O 0.1601(19) 0.8722(15) -0.136(2) 0.065(2) Uani 0.5 1 d . . P B 2
O7A O 0.096(3) 0.836(3) -0.0611(18) 0.065(2) Uani 0.5 1 d . . P B 1
O7B O 0.102(3) 0.842(3) -0.0468(17) 0.065(2) Uani 0.5 1 d . . P B 2
O8A O 0.0472(13) 0.7947(12) -0.1631(12) 0.065(2) Uani 0.5 1 d . . P B 1
O8B O 0.0395(13) 0.8246(12) -0.1865(11) 0.065(2) Uani 0.5 1 d . . P B 2
N1A N 0.361(5) 0.442(5) 0.041(5) 0.172(11) Uani 0.2 1 d D . P C -1
N1B N 0.373(3) 0.409(3) 0.048(4) 0.172(11) Uani 0.3 1 d D . P D -2
N2A N 0.320(5) 0.412(6) -0.019(5) 0.172(11) Uani 0.2 1 d D . P C -1
N2B N 0.315(4) 0.372(4) 0.006(3) 0.172(11) Uani 0.3 1 d D . P D -2
N3A N 0.273(6) 0.376(6) -0.066(6) 0.172(11) Uani 0.2 1 d D . P C -1
N3B N 0.263(4) 0.326(4) -0.017(4) 0.172(11) Uani 0.3 1 d D . P D -2
N4A N 0.631(5) 0.279(3) 0.203(5) 0.172(11) Uani 0.2 1 d D . P C -1
N4B N 0.674(3) 0.335(3) 0.167(3) 0.172(11) Uani 0.3 1 d D . P D -2
N5A N 0.689(4) 0.321(4) 0.232(7) 0.172(11) Uani 0.2 1 d D . P C -1
N5B N 0.719(3) 0.295(3) 0.217(3) 0.172(11) Uani 0.3 1 d D . P D -2
N6A N 0.735(4) 0.372(4) 0.255(5) 0.172(11) Uani 0.2 1 d D . P C -1
N6B N 0.781(4) 0.266(3) 0.253(3) 0.172(11) Uani 0.3 1 d D . P D -2
N7A N 0.283(4) 0.450(2) 0.313(3) 0.117(3) Uani 0.4 1 d . . P A 1
N10A N 0.098(3) 0.833(3) -0.113(2) 0.065(2) Uani 0.5 1 d . . P B 1
N10B N 0.106(3) 0.836(3) -0.1290(18) 0.065(2) Uani 0.5 1 d . . P B 2
N12 N 0.3394(6) 1.0325(4) 0.0561(5) 0.0719(12) Uani 1 1 d G . . . .
C25 C 0.3400(6) 1.0648(5) 0.1263(5) 0.0719(12) Uani 1 1 d G . . . .
H25 H 0.311229 1.039196 0.156420 0.086 Uiso 1 1 calc R U . . .
C24 C 0.3826(7) 1.1345(5) 0.1523(4) 0.0719(12) Uani 1 1 d G . . . .
H24 H 0.382928 1.156568 0.200314 0.086 Uiso 1 1 calc R U . . .
C23 C 0.4246(6) 1.1720(5) 0.1082(5) 0.0719(12) Uani 1 1 d G . . . .
H23 H 0.453738 1.219622 0.126035 0.086 Uiso 1 1 calc R U . . .
C22 C 0.4241(6) 1.1397(5) 0.0380(5) 0.0719(12) Uani 1 1 d G . . . .
H22 H 0.452848 1.165307 0.007860 0.086 Uiso 1 1 calc R U . . .
C21 C 0.3815(6) 1.0700(5) 0.0119(4) 0.0719(12) Uani 1 1 d DG . . . .
N14 N 0.1670(6) 0.9537(6) 0.0901(5) 0.0808(14) Uani 1 1 d G . . . .
C31 C 0.1171(6) 1.0203(6) 0.0689(5) 0.0808(14) Uani 1 1 d G . . . .
C32 C 0.0687(6) 1.0448(5) 0.1134(6) 0.0808(14) Uani 1 1 d G . . . .
H32 H 0.034697 1.090262 0.098931 0.097 Uiso 1 1 calc R U . . .
C33 C 0.0702(6) 1.0026(6) 0.1791(5) 0.0808(14) Uani 1 1 d G . . . .
H33 H 0.037128 1.019354 0.209565 0.097 Uiso 1 1 calc R U . . .
C34 C 0.1200(7) 0.9361(6) 0.2003(5) 0.0808(14) Uani 1 1 d G . . . .
H34 H 0.121004 0.907266 0.245256 0.097 Uiso 1 1 calc R U . . .
C35 C 0.1684(6) 0.9116(5) 0.1558(5) 0.0808(14) Uani 1 1 d G . . . .
H35 H 0.202450 0.866087 0.170315 0.097 Uiso 1 1 calc R U . . .
C1 C 0.6034(15) 0.5740(11) 0.2147(12) 0.115(4) Uani 1 1 d D . . . .
H1A H 0.638387 0.552178 0.265296 0.138 Uiso 1 1 calc R U . . .
H1B H 0.633393 0.619740 0.202988 0.138 Uiso 1 1 calc R U . . .
C2 C 0.5927(15) 0.5125(9) 0.1522(12) 0.115(4) Uani 1 1 d D . . . .
H2A H 0.556575 0.532703 0.101299 0.138 Uiso 1 1 calc R U . . .
H2B H 0.647867 0.497930 0.147997 0.138 Uiso 1 1 calc R U . . .
C3A C 0.533(4) 0.378(3) 0.120(4) 0.172(11) Uani 0.4 1 d D . P C -1
C3B C 0.527(3) 0.385(3) 0.104(3) 0.172(11) Uani 0.6 1 d D . P D -2
C4A C 0.443(5) 0.408(7) 0.087(6) 0.172(11) Uani 0.2 1 d D . P C -1
C4B C 0.441(3) 0.369(4) 0.109(3) 0.172(11) Uani 0.3 1 d D . P D -2
C5A C 0.545(4) 0.310(5) 0.177(5) 0.172(11) Uani 0.2 1 d D . P C -1
C5B C 0.584(3) 0.315(3) 0.132(4) 0.172(11) Uani 0.3 1 d D . P D -2
C10 C 0.5703(5) 0.5145(4) 0.4232(5) 0.0650(11) Uani 1 1 d DG . . . .
C9 C 0.6427(6) 0.5009(5) 0.4858(4) 0.0650(11) Uani 1 1 d G . . . .
H9 H 0.655950 0.533565 0.530364 0.078 Uiso 1 1 calc R U . . .
C8 C 0.6958(5) 0.4394(5) 0.4831(4) 0.0650(11) Uani 1 1 d G . . . .
H8 H 0.745323 0.430063 0.525890 0.078 Uiso 1 1 calc R U . . .
C7 C 0.6765(5) 0.3915(5) 0.4179(5) 0.0650(11) Uani 1 1 d G . . . .
H7 H 0.712784 0.349493 0.416060 0.078 Uiso 1 1 calc R U . . .
C6 C 0.6041(6) 0.4051(5) 0.3553(4) 0.0650(11) Uani 1 1 d G . . . .
H6 H 0.590871 0.372423 0.310702 0.078 Uiso 1 1 calc R U . . .
N8 N 0.5510(4) 0.4666(5) 0.3579(4) 0.0650(11) Uani 1 1 d G . . . .
C11 C 0.5111(5) 0.5750(5) 0.4212(5) 0.0650(11) Uani 1 1 d DG . . . .
N9 N 0.4400(5) 0.5802(4) 0.3556(4) 0.0650(11) Uani 1 1 d G . . . .
C15 C 0.3786(5) 0.6356(5) 0.3523(4) 0.0650(11) Uani 1 1 d G . . . .
H15 H 0.330035 0.639154 0.307435 0.078 Uiso 1 1 calc R U . . .
C14 C 0.3881(5) 0.6859(5) 0.4146(5) 0.0650(11) Uani 1 1 d G . . . .
H14 H 0.346106 0.723823 0.412358 0.078 Uiso 1 1 calc R U . . .
C13 C 0.4591(6) 0.6808(5) 0.4802(4) 0.0650(11) Uani 1 1 d G . . . .
H13 H 0.465661 0.715136 0.522821 0.078 Uiso 1 1 calc R U . . .
C12 C 0.5206(5) 0.6253(5) 0.4835(4) 0.0650(11) Uani 1 1 d G . . . .
H12 H 0.569145 0.621777 0.528363 0.078 Uiso 1 1 calc R U . . .
C20 C 0.3849(6) 1.0282(5) -0.0558(4) 0.0719(12) Uani 1 1 d DG . . . .
C19 C 0.4383(6) 1.0508(5) -0.0961(5) 0.0719(12) Uani 1 1 d G . . . .
H19 H 0.473473 1.095353 -0.079659 0.086 Uiso 1 1 calc R U . . .
C18 C 0.4403(6) 1.0081(6) -0.1605(5) 0.0719(12) Uani 1 1 d G . . . .
H18 H 0.476839 1.023528 -0.187991 0.086 Uiso 1 1 calc R U . . .
C17 C 0.3889(6) 0.9429(5) -0.1845(5) 0.0719(12) Uani 1 1 d G . . . .
H17 H 0.390279 0.913742 -0.228509 0.086 Uiso 1 1 calc R U . . .
C16 C 0.3355(6) 0.9204(5) -0.1442(5) 0.0719(12) Uani 1 1 d G . . . .
H16 H 0.300354 0.875782 -0.160696 0.086 Uiso 1 1 calc R U . . .
N11 N 0.3335(5) 0.9630(5) -0.0799(5) 0.0719(12) Uani 1 1 d G . . . .
C26 C 0.1530(6) 1.0521(6) -0.1178(5) 0.0808(14) Uani 1 1 d G . . . .
H26 H 0.181911 1.027396 -0.148312 0.097 Uiso 1 1 calc R U . . .
N13 N 0.1570(6) 1.0204(5) -0.0464(5) 0.0808(14) Uani 1 1 d G . . . .
C30 C 0.1147(7) 1.0565(6) -0.0017(4) 0.0808(14) Uani 1 1 d G . . . .
C29 C 0.0684(6) 1.1242(6) -0.0284(5) 0.0808(14) Uani 1 1 d G . . . .
H29 H 0.039436 1.148887 0.002107 0.097 Uiso 1 1 calc R U . . .
C28 C 0.0644(6) 1.1559(5) -0.0998(5) 0.0808(14) Uani 1 1 d G . . . .
H28 H 0.032710 1.202149 -0.118117 0.097 Uiso 1 1 calc R U . . .
C27 C 0.1067(7) 1.1198(6) -0.1445(4) 0.0808(14) Uani 1 1 d G . . . .
H27 H 0.103947 1.141404 -0.193327 0.097 Uiso 1 1 calc R U . . .
B1 B 0.5032(10) 0.6969(9) 0.0903(8) 0.0523(12) Uani 1 1 d . . . . .
H1 H 0.554139 0.680252 0.066411 0.063 Uiso 1 1 calc R U . . .
B2 B 0.4805(10) 0.6618(9) 0.1674(8) 0.0523(12) Uani 1 1 d . . . . .
B3 B 0.5033(10) 0.7654(9) 0.1564(8) 0.0523(12) Uani 1 1 d . . . . .
H3 H 0.561497 0.801136 0.182336 0.063 Uiso 1 1 calc R U . . .
B4 B 0.4285(10) 0.7642(9) 0.0588(8) 0.0523(12) Uani 1 1 d . . . . .
H4 H 0.425458 0.799771 0.006333 0.063 Uiso 1 1 calc R U . . .
B5 B 0.4075(10) 0.6590(8) 0.0703(8) 0.050(4) Uani 1 1 d . . . . .
H5 H 0.388840 0.609490 0.027687 0.060 Uiso 1 1 calc R U . . .
B6 B 0.4373(9) 0.7365(8) 0.2148(8) 0.0523(12) Uani 1 1 d D . . . .
H6A H 0.460990 0.742916 0.279576 0.063 Uiso 1 1 calc R U . . .
B7 B 0.4014(10) 0.8089(9) 0.1388(8) 0.0523(12) Uani 1 1 d D . . . .
B8 B 0.3327(10) 0.7332(9) 0.0756(8) 0.0523(12) Uani 1 1 d D . . . .
B9 B 0.3697(10) 0.6657(8) 0.1528(8) 0.0523(12) Uani 1 1 d D . . . .
H9A H 0.336796 0.614109 0.167686 0.063 Uiso 1 1 calc R U . . .
B10 B 0.3380(10) 0.7509(9) 0.1693(8) 0.0523(12) Uani 1 1 d . . . . .
H10 H 0.287288 0.767340 0.193645 0.063 Uiso 1 1 calc R U . . .
N15 N 0.750000 0.8938(17) 0.250000 0.119(8) Uani 1 2 d S T P . .
C36 C 0.749(3) 0.835(3) 0.276(3) 0.119(8) Uani 0.5 1 d . . P E -1
C37 C 0.750(2) 0.760(3) 0.323(3) 0.119(8) Uani 0.5 1 d . . P E -1
H37A H 0.698796 0.729875 0.297362 0.178 Uiso 0.5 1 calc R U P E -1
H37B H 0.752224 0.773953 0.375455 0.178 Uiso 0.5 1 calc R U P E -1
H37C H 0.799190 0.728686 0.324667 0.178 Uiso 0.5 1 calc R U P E -1
O9B O 0.250000 1.114(3) 0.250000 0.075(16) Uiso 0.25 2 d S . P . .

loop_
_atom_site_aniso_label
_atom_site_aniso_U_11
_atom_site_aniso_U_22
_atom_site_aniso_U_33
_atom_site_aniso_U_23
_atom_site_aniso_U_13
_atom_site_aniso_U_12
Pb1 0.0429(3) 0.0479(3) 0.0436(3) 0.0104(2) 0.00656(19) -0.0077(2)
Pb2 0.1016(5) 0.0583(3) 0.0356(3) -0.0001(2) 0.0195(3) 0.0019(3)
O1 0.069(6) 0.059(6) 0.073(6) 0.004(5) 0.013(5) 0.007(5)
O2 0.162(10) 0.083(7) 0.127(9) 0.022(6) 0.086(8) 0.016(7)
O3A 0.173(10) 0.064(6) 0.119(8) 0.010(6) 0.056(7) 0.011(7)
O3B 0.173(10) 0.064(6) 0.119(8) 0.010(6) 0.056(7) 0.011(7)
O4B 0.173(10) 0.064(6) 0.119(8) 0.010(6) 0.056(7) 0.011(7)
O5B 0.173(10) 0.064(6) 0.119(8) 0.010(6) 0.056(7) 0.011(7)
N7B 0.173(10) 0.064(6) 0.119(8) 0.010(6) 0.056(7) 0.011(7)
O4A 0.173(10) 0.064(6) 0.119(8) 0.010(6) 0.056(7) 0.011(7)
O5A 0.173(10) 0.064(6) 0.119(8) 0.010(6) 0.056(7) 0.011(7)
O6A 0.062(4) 0.063(5) 0.053(6) 0.015(5) -0.006(4) -0.016(3)
O6B 0.062(4) 0.063(5) 0.053(6) 0.015(5) -0.006(4) -0.016(3)
O7A 0.062(4) 0.063(5) 0.053(6) 0.015(5) -0.006(4) -0.016(3)
O7B 0.062(4) 0.063(5) 0.053(6) 0.015(5) -0.006(4) -0.016(3)
O8A 0.062(4) 0.063(5) 0.053(6) 0.015(5) -0.006(4) -0.016(3)
O8B 0.062(4) 0.063(5) 0.053(6) 0.015(5) -0.006(4) -0.016(3)
N1A 0.26(3) 0.104(15) 0.21(2) -0.070(15) 0.16(2) -0.030(15)
N1B 0.26(3) 0.104(15) 0.21(2) -0.070(15) 0.16(2) -0.030(15)
N2A 0.26(3) 0.104(15) 0.21(2) -0.070(15) 0.16(2) -0.030(15)
N2B 0.26(3) 0.104(15) 0.21(2) -0.070(15) 0.16(2) -0.030(15)
N3A 0.26(3) 0.104(15) 0.21(2) -0.070(15) 0.16(2) -0.030(15)
N3B 0.26(3) 0.104(15) 0.21(2) -0.070(15) 0.16(2) -0.030(15)
N4A 0.26(3) 0.104(15) 0.21(2) -0.070(15) 0.16(2) -0.030(15)
N4B 0.26(3) 0.104(15) 0.21(2) -0.070(15) 0.16(2) -0.030(15)
N5A 0.26(3) 0.104(15) 0.21(2) -0.070(15) 0.16(2) -0.030(15)
N5B 0.26(3) 0.104(15) 0.21(2) -0.070(15) 0.16(2) -0.030(15)
N6A 0.26(3) 0.104(15) 0.21(2) -0.070(15) 0.16(2) -0.030(15)
N6B 0.26(3) 0.104(15) 0.21(2) -0.070(15) 0.16(2) -0.030(15)
N7A 0.173(10) 0.064(6) 0.119(8) 0.010(6) 0.056(7) 0.011(7)
N10A 0.062(4) 0.063(5) 0.053(6) 0.015(5) -0.006(4) -0.016(3)
N10B 0.062(4) 0.063(5) 0.053(6) 0.015(5) -0.006(4) -0.016(3)
N12 0.075(3) 0.073(3) 0.071(3) -0.004(2) 0.029(2) -0.013(2)
C25 0.075(3) 0.073(3) 0.071(3) -0.004(2) 0.029(2) -0.013(2)
C24 0.075(3) 0.073(3) 0.071(3) -0.004(2) 0.029(2) -0.013(2)
C23 0.075(3) 0.073(3) 0.071(3) -0.004(2) 0.029(2) -0.013(2)
C22 0.075(3) 0.073(3) 0.071(3) -0.004(2) 0.029(2) -0.013(2)
C21 0.075(3) 0.073(3) 0.071(3) -0.004(2) 0.029(2) -0.013(2)
N14 0.073(3) 0.109(4) 0.067(3) 0.046(3) 0.031(2) 0.025(3)
C31 0.073(3) 0.109(4) 0.067(3) 0.046(3) 0.031(2) 0.025(3)
C32 0.073(3) 0.109(4) 0.067(3) 0.046(3) 0.031(2) 0.025(3)
C33 0.073(3) 0.109(4) 0.067(3) 0.046(3) 0.031(2) 0.025(3)
C34 0.073(3) 0.109(4) 0.067(3) 0.046(3) 0.031(2) 0.025(3)
C35 0.073(3) 0.109(4) 0.067(3) 0.046(3) 0.031(2) 0.025(3)
C1 0.162(10) 0.083(7) 0.127(9) 0.022(6) 0.086(8) 0.016(7)
C2 0.162(10) 0.083(7) 0.127(9) 0.022(6) 0.086(8) 0.016(7)
C3A 0.26(3) 0.104(15) 0.21(2) -0.070(15) 0.16(2) -0.030(15)
C3B 0.26(3) 0.104(15) 0.21(2) -0.070(15) 0.16(2) -0.030(15)
C4A 0.26(3) 0.104(15) 0.21(2) -0.070(15) 0.16(2) -0.030(15)
C4B 0.26(3) 0.104(15) 0.21(2) -0.070(15) 0.16(2) -0.030(15)
C5A 0.26(3) 0.104(15) 0.21(2) -0.070(15) 0.16(2) -0.030(15)
C5B 0.26(3) 0.104(15) 0.21(2) -0.070(15) 0.16(2) -0.030(15)
C10 0.084(3) 0.061(2) 0.055(2) 0.0131(18) 0.030(2) 0.030(2)
C9 0.084(3) 0.061(2) 0.055(2) 0.0131(18) 0.030(2) 0.030(2)
C8 0.084(3) 0.061(2) 0.055(2) 0.0131(18) 0.030(2) 0.030(2)
C7 0.084(3) 0.061(2) 0.055(2) 0.0131(18) 0.030(2) 0.030(2)
C6 0.084(3) 0.061(2) 0.055(2) 0.0131(18) 0.030(2) 0.030(2)
N8 0.084(3) 0.061(2) 0.055(2) 0.0131(18) 0.030(2) 0.030(2)
C11 0.084(3) 0.061(2) 0.055(2) 0.0131(18) 0.030(2) 0.030(2)
N9 0.084(3) 0.061(2) 0.055(2) 0.0131(18) 0.030(2) 0.030(2)
C15 0.084(3) 0.061(2) 0.055(2) 0.0131(18) 0.030(2) 0.030(2)
C14 0.084(3) 0.061(2) 0.055(2) 0.0131(18) 0.030(2) 0.030(2)
C13 0.084(3) 0.061(2) 0.055(2) 0.0131(18) 0.030(2) 0.030(2)
C12 0.084(3) 0.061(2) 0.055(2) 0.0131(18) 0.030(2) 0.030(2)
C20 0.075(3) 0.073(3) 0.071(3) -0.004(2) 0.029(2) -0.013(2)
C19 0.075(3) 0.073(3) 0.071(3) -0.004(2) 0.029(2) -0.013(2)
C18 0.075(3) 0.073(3) 0.071(3) -0.004(2) 0.029(2) -0.013(2)
C17 0.075(3) 0.073(3) 0.071(3) -0.004(2) 0.029(2) -0.013(2)
C16 0.075(3) 0.073(3) 0.071(3) -0.004(2) 0.029(2) -0.013(2)
N11 0.075(3) 0.073(3) 0.071(3) -0.004(2) 0.029(2) -0.013(2)
C26 0.073(3) 0.109(4) 0.067(3) 0.046(3) 0.031(2) 0.025(3)
N13 0.073(3) 0.109(4) 0.067(3) 0.046(3) 0.031(2) 0.025(3)
C30 0.073(3) 0.109(4) 0.067(3) 0.046(3) 0.031(2) 0.025(3)
C29 0.073(3) 0.109(4) 0.067(3) 0.046(3) 0.031(2) 0.025(3)
C28 0.073(3) 0.109(4) 0.067(3) 0.046(3) 0.031(2) 0.025(3)
C27 0.073(3) 0.109(4) 0.067(3) 0.046(3) 0.031(2) 0.025(3)
B1 0.059(3) 0.046(3) 0.044(3) -0.004(2) 0.006(2) -0.009(2)
B2 0.059(3) 0.046(3) 0.044(3) -0.004(2) 0.006(2) -0.009(2)
B3 0.059(3) 0.046(3) 0.044(3) -0.004(2) 0.006(2) -0.009(2)
B4 0.059(3) 0.046(3) 0.044(3) -0.004(2) 0.006(2) -0.009(2)
B5 0.063(9) 0.043(8) 0.043(8) -0.013(6) 0.018(7) -0.018(7)
B6 0.059(3) 0.046(3) 0.044(3) -0.004(2) 0.006(2) -0.009(2)
B7 0.059(3) 0.046(3) 0.044(3) -0.004(2) 0.006(2) -0.009(2)
B8 0.059(3) 0.046(3) 0.044(3) -0.004(2) 0.006(2) -0.009(2)
B9 0.059(3) 0.046(3) 0.044(3) -0.004(2) 0.006(2) -0.009(2)
B10 0.059(3) 0.046(3) 0.044(3) -0.004(2) 0.006(2) -0.009(2)
N15 0.064(9) 0.13(2) 0.16(2) 0.000 0.041(12) 0.000
C36 0.064(9) 0.13(2) 0.16(2) 0.000 0.041(12) 0.000
C37 0.064(9) 0.13(2) 0.16(2) 0.000 0.041(12) 0.000

loop_
_atom_type_symbol
_atom_type_description
_atom_type_scat_dispersion_real
_atom_type_scat_dispersion_imag
_atom_type_scat_source
C C 0.0033 0.0016 'International Tables Vol C Tables 4.2.6.8 and 6.1.1.4'
H H 0.0000 0.0000 'International Tables Vol C Tables 4.2.6.8 and 6.1.1.4'
B B 0.0013 0.0007 'International Tables Vol C Tables 4.2.6.8 and 6.1.1.4'
N N 0.0061 0.0033 'International Tables Vol C Tables 4.2.6.8 and 6.1.1.4'
O O 0.0106 0.0060 'International Tables Vol C Tables 4.2.6.8 and 6.1.1.4'
Pb Pb -3.3944 10.1111 'International Tables Vol C Tables 4.2.6.8 and 6.1.1.4'

loop_
_geom_angle_atom_site_label_1
_geom_angle_atom_site_label_2
_geom_angle_atom_site_label_3
_geom_angle
_geom_angle_site_symmetry_1
_geom_angle_site_symmetry_3
_geom_angle_publ_flag
H7A Pb1 H8A 71.3(7) . . ?
H7A Pb1 B7 19.0(6) . . ?
H7A Pb1 B8 51.7(7) . . ?
H8A Pb1 B7 52.3(4) . . ?
H8A Pb1 B8 19.7(2) . . ?
O6A Pb1 H7A 139.8(14) . . ?
O6A Pb1 H8A 77.1(9) . . ?
O6A Pb1 B7 124.2(6) . . ?
O6A Pb1 B8 94.3(5) . . ?
O6B Pb1 H7A 148.0(15) . . ?
O6B Pb1 H8A 85.0(9) . . ?
O6B Pb1 O7B 49.9(12) . . ?
O6B Pb1 B7 132.7(6) . . ?
O6B Pb1 B8 102.6(6) . . ?
O7B Pb1 H7A 133.9(16) . . ?
O7B Pb1 H8A 71.2(13) . . ?
O7B Pb1 B7 117.8(11) . . ?
O7B Pb1 B8 89.5(12) . . ?
N12 Pb1 H7A 68.5(7) . . ?
N12 Pb1 H8A 139.2(4) . . ?
N12 Pb1 O6A 133.4(7) . . ?
N12 Pb1 O6B 128.1(6) . . ?
N12 Pb1 O7B 146.7(12) . . ?
N12 Pb1 B7 87.4(3) . . ?
N12 Pb1 B8 119.5(3) . . ?
N14 Pb1 H7A 94.6(17) . . ?
N14 Pb1 H8A 106.5(14) . . ?
N14 Pb1 O6A 118.1(8) . . ?
N14 Pb1 O6B 113.0(8) . . ?
N14 Pb1 O7B 71.6(10) . . ?
N14 Pb1 N12 83.7(3) . . ?
N14 Pb1 N11 139.3(3) . . ?
N14 Pb1 B7 99.4(3) . . ?
N14 Pb1 B8 107.0(3) . . ?
N11 Pb1 H7A 94.6(17) . . ?
N11 Pb1 H8A 113.9(14) . . ?
N11 Pb1 O6A 76.1(8) . . ?
N11 Pb1 O6B 75.2(8) . . ?
N11 Pb1 O7B 124.9(8) . . ?
N11 Pb1 N12 63.4(3) . . ?
N11 Pb1 B7 102.1(4) . . ?
N11 Pb1 B8 109.7(4) . . ?
N13 Pb1 H7A 137.7(9) . . ?
N13 Pb1 H8A 147.4(6) . . ?
N13 Pb1 O6A 80.7(6) . . ?
N13 Pb1 O6B 72.2(6) . . ?
N13 Pb1 O7B 76.3(12) . . ?
N13 Pb1 N12 72.9(3) . . ?
N13 Pb1 N14 64.0(3) . . ?
N13 Pb1 N11 83.0(3) . . ?
N13 Pb1 B7 155.1(4) . . ?
N13 Pb1 B8 164.9(4) . . ?
B7 Pb1 B8 32.7(3) . . ?
O1 Pb2 O3A 148.6(9) . . ?
O1 Pb2 O3B 157.4(6) . . ?
N8 Pb2 O1 83.1(3) . . ?
N8 Pb2 O3A 78.6(10) . . ?
N8 Pb2 O3B 75.4(6) . . ?
N8 Pb2 N9 66.1(3) . . ?
N9 Pb2 O1 81.0(3) . . ?
N9 Pb2 O3A 68.3(8) . . ?
N9 Pb2 O3B 84.0(4) . . ?
C1 O1 Pb2 117.0(10) . . ?
C1 O1 B2 117.4(13) . . ?
B2 O1 Pb2 113.8(8) . . ?
C2 O2 C3A 116(4) . . ?
C2 O2 C3B 108(3) . . ?
N7A O3A Pb2 108(3) . . ?
N7B O3B Pb2 101.9(7) . . ?
O3B N7B O4B 120.0 . . ?
O5B N7B O3B 120.0 . . ?
O5B N7B O4B 120.0 . . ?
N7A O5A N7A 105(4) 2 . ?
N10A O6A Pb1 93(2) . . ?
N10B O6B Pb1 104(3) . . ?
N10B O7B Pb1 92(3) . . ?
N2A N1A C4A 120.2(14) . . ?
N2B N1B C4B 119.9(16) . . ?
N3A N2A N1A 166(10) . . ?
N3B N2B N1B 163(6) . . ?
N5A N4A C5A 120.7(13) . . ?
N5B N4B C5B 120.6(13) . . ?
N6A N5A N4A 168(6) . . ?
N6B N5B N4B 158(5) . . ?
O3A N7A O4A 118(5) . . ?
O3A N7A O5A 122(4) . . ?
O4A N7A O5A 120(5) . . ?
O7A N10A O6A 123(5) . . ?
O7A N10A O8A 122(4) . . ?
O8A N10A O6A 112(3) . . ?
O6B N10B O7B 112(4) . . ?
O6B N10B O8B 121(3) . . ?
O8B N10B O7B 120(4) . . ?
C25 N12 Pb1 119.0(4) . . ?
C25 N12 C21 120.0 . . ?
C21 N12 Pb1 120.9(4) . . ?
N12 C25 H25 120.0 . . ?
C24 C25 N12 120.0 . . ?
C24 C25 H25 120.0 . . ?
C25 C24 H24 120.0 . . ?
C25 C24 C23 120.0 . . ?
C23 C24 H24 120.0 . . ?
C24 C23 H23 120.0 . . ?
C22 C23 C24 120.0 . . ?
C22 C23 H23 120.0 . . ?
C23 C22 H22 120.0 . . ?
C21 C22 C23 120.0 . . ?
C21 C22 H22 120.0 . . ?
N12 C21 C20 116.1(7) . . ?
C22 C21 N12 120.0 . . ?
C22 C21 C20 123.6(7) . . ?
C31 N14 Pb1 120.1(4) . . ?
C31 N14 C35 120.0 . . ?
C35 N14 Pb1 119.9(4) . . ?
N14 C31 C32 120.0 . . ?
N14 C31 C30 116.4(7) . . ?
C32 C31 C30 123.5(7) . . ?
C31 C32 H32 120.0 . . ?
C33 C32 C31 120.0 . . ?
C33 C32 H32 120.0 . . ?
C32 C33 H33 120.0 . . ?
C34 C33 C32 120.0 . . ?
C34 C33 H33 120.0 . . ?
C33 C34 H34 120.0 . . ?
C33 C34 C35 120.0 . . ?
C35 C34 H34 120.0 . . ?
N14 C35 H35 120.0 . . ?
C34 C35 N14 120.0 . . ?
C34 C35 H35 120.0 . . ?
O1 C1 H1A 109.2 . . ?
O1 C1 H1B 109.2 . . ?
O1 C1 C2 112.2(18) . . ?
H1A C1 H1B 107.9 . . ?
C2 C1 H1A 109.2 . . ?
C2 C1 H1B 109.2 . . ?
O2 C2 C1 106.6(15) . . ?
O2 C2 H2A 110.4 . . ?
O2 C2 H2B 110.4 . . ?
C1 C2 H2A 110.4 . . ?
C1 C2 H2B 110.4 . . ?
H2A C2 H2B 108.6 . . ?
O2 C3A C4A 89(4) . . ?
O2 C3A C5A 100(5) . . ?
C5A C3A C4A 115(8) . . ?
C4B C3B O2 95(4) . . ?
C5B C3B O2 105(4) . . ?
C5B C3B C4B 110(5) . . ?
N1A C4A C3A 168(10) . . ?
N1B C4B C3B 112.5(16) . . ?
N4A C5A C3A 113.0(19) . . ?
N4B C5B C3B 113.8(17) . . ?
C9 C10 N8 120.0 . . ?
C9 C10 C11 124.1(6) . . ?
N8 C10 C11 115.9(6) . . ?
C10 C9 H9 120.0 . . ?
C8 C9 C10 120.0 . . ?
C8 C9 H9 120.0 . . ?
C9 C8 H8 120.0 . . ?
C9 C8 C7 120.0 . . ?
C7 C8 H8 120.0 . . ?
C8 C7 H7 120.0 . . ?
C8 C7 C6 120.0 . . ?
C6 C7 H7 120.0 . . ?
C7 C6 H6 120.0 . . ?
N8 C6 C7 120.0 . . ?
N8 C6 H6 120.0 . . ?
C10 N8 Pb2 121.0(4) . . ?
C6 N8 Pb2 118.9(4) . . ?
C6 N8 C10 120.0 . . ?
N9 C11 C10 117.7(6) . . ?
N9 C11 C12 120.0 . . ?
C12 C11 C10 122.2(6) . . ?
C11 N9 Pb2 118.7(4) . . ?
C11 N9 C15 120.0 . . ?
C15 N9 Pb2 121.2(4) . . ?
N9 C15 H15 120.0 . . ?
C14 C15 N9 120.0 . . ?
C14 C15 H15 120.0 . . ?
C15 C14 H14 120.0 . . ?
C15 C14 C13 120.0 . . ?
C13 C14 H14 120.0 . . ?
C14 C13 H13 120.0 . . ?
C12 C13 C14 120.0 . . ?
C12 C13 H13 120.0 . . ?
C11 C12 H12 120.0 . . ?
C13 C12 C11 120.0 . . ?
C13 C12 H12 120.0 . . ?
C19 C20 C21 122.0(7) . . ?
C19 C20 N11 120.0 . . ?
N11 C20 C21 118.0(7) . . ?
C20 C19 H19 120.0 . . ?
C18 C19 C20 120.0 . . ?
C18 C19 H19 120.0 . . ?
C19 C18 H18 120.0 . . ?
C19 C18 C17 120.0 . . ?
C17 C18 H18 120.0 . . ?
C18 C17 H17 120.0 . . ?
C16 C17 C18 120.0 . . ?
C16 C17 H17 120.0 . . ?
C17 C16 H16 120.0 . . ?
C17 C16 N11 120.0 . . ?
N11 C16 H16 120.0 . . ?
C20 N11 Pb1 120.6(4) . . ?
C16 N11 Pb1 118.6(4) . . ?
C16 N11 C20 120.0 . . ?
N13 C26 H26 120.0 . . ?
N13 C26 C27 120.0 . . ?
C27 C26 H26 120.0 . . ?
C26 N13 Pb1 119.0(4) . . ?
C26 N13 C30 120.0 . . ?
C30 N13 Pb1 120.7(4) . . ?
N13 C30 C31 118.1(7) . . ?
C29 C30 C31 121.8(7) . . ?
C29 C30 N13 120.0 . . ?
C30 C29 H29 120.0 . . ?
C30 C29 C28 120.0 . . ?
C28 C29 H29 120.0 . . ?
C29 C28 H28 120.0 . . ?
C27 C28 C29 120.0 . . ?
C27 C28 H28 120.0 . . ?
C26 C27 H27 120.0 . . ?
C28 C27 C26 120.0 . . ?
C28 C27 H27 120.0 . . ?
B2 B1 H1 130.4 . . ?
B3 B1 H1 129.4 . . ?
B3 B1 B2 66.1(9) . . ?
B4 B1 H1 129.3 . . ?
B4 B1 B2 100.3(12) . . ?
B4 B1 B3 65.7(9) . . ?
B4 B1 B5 67.8(10) . . ?
B5 B1 H1 129.0 . . ?
B5 B1 B2 64.9(9) . . ?
B5 B1 B3 101.6(12) . . ?
O1 B2 B1 126.6(13) . . ?
O1 B2 B3 133.7(11) . . ?
O1 B2 B5 131.7(11) . . ?
O1 B2 B6 113.4(11) . . ?
O1 B2 B9 114.1(11) . . ?
B1 B2 B3 56.8(8) . . ?
B1 B2 B5 57.0(8) . . ?
B1 B2 B6 112.5(11) . . ?
B1 B2 B9 111.9(11) . . ?
B5 B2 B3 91.0(9) . . ?
B5 B2 B6 103.6(10) . . ?
B5 B2 B9 60.8(8) . . ?
B6 B2 B3 60.5(8) . . ?
B9 B2 B3 101.1(10) . . ?
B9 B2 B6 59.1(7) . . ?
B1 B3 B2 57.0(8) . . ?
B1 B3 H3 118.5 . . ?
B1 B3 B4 56.7(8) . . ?
B1 B3 B6 111.7(11) . . ?
B1 B3 B7 112.6(11) . . ?
B2 B3 H3 131.6 . . ?
B2 B3 B6 59.4(8) . . ?
B4 B3 B2 89.6(9) . . ?
B4 B3 H3 130.8 . . ?
B4 B3 B6 101.9(10) . . ?
B6 B3 H3 120.9 . . ?
B7 B3 B2 101.2(11) . . ?
B7 B3 H3 120.3 . . ?
B7 B3 B4 60.9(8) . . ?
B7 B3 B6 59.4(9) . . ?
B1 B4 B3 57.6(8) . . ?
B1 B4 H4 119.0 . . ?
B1 B4 B5 56.1(8) . . ?
B1 B4 B7 111.8(11) . . ?
B1 B4 B8 110.8(11) . . ?
B3 B4 H4 130.8 . . ?
B3 B4 B5 89.9(9) . . ?
B3 B4 B7 59.3(8) . . ?
B3 B4 B8 102.1(10) . . ?
B5 B4 H4 131.6 . . ?
B7 B4 H4 120.1 . . ?
B7 B4 B5 102.0(10) . . ?
B8 B4 H4 120.5 . . ?
B8 B4 B5 59.1(8) . . ?
B8 B4 B7 61.3(8) . . ?
B1 B5 B2 58.1(8) . . ?
B1 B5 B4 56.1(8) . . ?
B1 B5 H5 118.5 . . ?
B1 B5 B8 111.0(10) . . ?
B1 B5 B9 111.8(10) . . ?
B2 B5 B4 89.5(9) . . ?
B2 B5 H5 130.5 . . ?
B2 B5 B8 101.1(9) . . ?
B2 B5 B9 59.7(8) . . ?
B4 B5 H5 132.2 . . ?
B8 B5 B4 59.4(8) . . ?
B8 B5 H5 121.4 . . ?
B8 B5 B9 58.2(8) . . ?
B9 B5 B4 99.4(9) . . ?
B9 B5 H5 121.7 . . ?
B2 B6 B3 60.1(8) . . ?
B2 B6 H6A 120.6 . . ?
B3 B6 H6A 120.6 . . ?
B7 B6 B2 101.6(10) . . ?
B7 B6 B3 59.2(8) . . ?
B7 B6 H6A 130.9 . . ?
B9 B6 B2 59.9(8) . . ?
B9 B6 B3 101.3(10) . . ?
B9 B6 H6A 131.7 . . ?
B9 B6 B7 89.6(9) . . ?
B10 B6 B2 111.6(10) . . ?
B10 B6 B3 112.4(11) . . ?
B10 B6 H6A 118.3 . . ?
B10 B6 B7 58.4(9) . . ?
B10 B6 B9 56.1(8) . . ?
Pb1 B7 H7A 55(5) . . ?
B3 B7 Pb1 141.9(9) . . ?
B3 B7 H7A 116(5) . . ?
B3 B7 B4 59.8(8) . . ?
B3 B7 B6 61.4(9) . . ?
B3 B7 B8 100.8(10) . . ?
B4 B7 Pb1 87.3(7) . . ?
B4 B7 H7A 111(5) . . ?
B4 B7 B8 59.0(8) . . ?
B6 B7 Pb1 152.7(9) . . ?
B6 B7 H7A 139(5) . . ?
B6 B7 B4 102.6(11) . . ?
B6 B7 B8 89.1(9) . . ?
B8 B7 Pb1 74.1(7) . . ?
B8 B7 H7A 129(5) . . ?
B10 B7 Pb1 97.2(8) . . ?
B10 B7 H7A 127(5) . . ?
B10 B7 B3 111.8(11) . . ?
B10 B7 B4 111.7(11) . . ?
B10 B7 B6 55.4(8) . . ?
B10 B7 B8 57.4(8) . . ?
Pb1 B8 H8A 67(4) . . ?
B4 B8 Pb1 87.1(7) . . ?
B4 B8 H8A 123(4) . . ?
B4 B8 B7 59.7(8) . . ?
B5 B8 Pb1 143.5(9) . . ?
B5 B8 H8A 113(4) . . ?
B5 B8 B4 61.5(9) . . ?
B5 B8 B7 102.4(10) . . ?
B7 B8 Pb1 73.3(7) . . ?
B7 B8 H8A 140(4) . . ?
B9 B8 Pb1 151.3(9) . . ?
B9 B8 H8A 124(4) . . ?
B9 B8 B4 102.9(11) . . ?
B9 B8 B5 61.1(9) . . ?
B9 B8 B7 88.5(9) . . ?
B10 B8 Pb1 96.1(8) . . ?
B10 B8 H8A 121(4) . . ?
B10 B8 B4 111.0(10) . . ?
B10 B8 B5 111.6(11) . . ?
B10 B8 B7 56.0(8) . . ?
B10 B8 B9 55.2(8) . . ?
B2 B9 B5 59.4(8) . . ?
B2 B9 H9A 120.5 . . ?
B5 B9 H9A 119.1 . . ?
B6 B9 B2 61.0(8) . . ?
B6 B9 B5 104.0(10) . . ?
B6 B9 H9A 130.0 . . ?
B8 B9 B2 102.7(11) . . ?
B8 B9 B5 60.7(9) . . ?
B8 B9 B6 92.8(9) . . ?
B8 B9 H9A 129.2 . . ?
B10 B9 B2 113.4(10) . . ?
B10 B9 B5 116.1(11) . . ?
B10 B9 B6 56.9(8) . . ?
B10 B9 B8 60.6(9) . . ?
B10 B9 H9A 116.3 . . ?
B6 B10 B7 66.2(10) . . ?
B6 B10 B8 101.0(12) . . ?
B6 B10 H10 129.0 . . ?
B7 B10 B8 66.6(9) . . ?
B7 B10 H10 129.4 . . ?
B8 B10 H10 130.1 . . ?
B9 B10 B6 67.0(9) . . ?
B9 B10 B7 100.6(12) . . ?
B9 B10 B8 64.2(9) . . ?
B9 B10 H10 130.1 . . ?
N15 C36 C37 172(4) . . ?
C36 C37 H37A 109.5 . . ?
C36 C37 H37B 109.5 . . ?
C36 C37 H37C 109.5 . . ?
H37A C37 H37B 109.5 . . ?
H37A C37 H37C 109.5 . . ?
H37B C37 H37C 109.5 . . ?

loop_
_geom_bond_atom_site_label_1
_geom_bond_atom_site_label_2
_geom_bond_distance
_geom_bond_site_symmetry_2
_geom_bond_publ_flag
Pb1 H7A 2.81(9) . ?
Pb1 H8A 3.06(8) . ?
Pb1 O6A 2.61(4) . ?
Pb1 O6B 2.61(4) . ?
Pb1 O7B 2.64(4) . ?
Pb1 N12 2.597(6) . ?
Pb1 N14 2.561(7) . ?
Pb1 N11 2.578(6) . ?
Pb1 N13 2.512(6) . ?
Pb1 B7 3.302(15) . ?
Pb1 B8 3.317(15) . ?
Pb2 O1 2.530(10) . ?
Pb2 O3A 2.62(4) . ?
Pb2 O3B 2.712(18) . ?
Pb2 N8 2.443(6) . ?
Pb2 N9 2.478(6) . ?
O1 C1 1.42(2) . ?
O1 B2 1.472(17) . ?
O2 C2 1.451(15) . ?
O2 C3A 1.49(2) . ?
O2 C3B 1.60(4) . ?
O3A N7A 1.24(6) . ?
O3B N7B 1.2472 . ?
O4B N7B 1.2474 . ?
O5B N7B 1.2454 . ?
O4A N7A 1.24(5) . ?
O5A N7A 1.40(4) 2 ?
O5A N7A 1.40(4) . ?
O6A N10A 1.45(5) . ?
O6B N10B 1.14(5) . ?
O7A N10A 0.95(5) . ?
O7B N10B 1.53(5) . ?
O8A N10A 1.22(4) . ?
O8B N10B 1.28(4) . ?
N1A N2A 1.191(10) . ?
N1A C4A 1.480(10) . ?
N1B N2B 1.199(16) . ?
N1B C4B 1.478(10) . ?
N2A N3A 1.141(10) . ?
N2B N3B 1.146(17) . ?
N4A N5A 1.190(9) . ?
N4A C5A 1.478(10) . ?
N4B N5B 1.194(7) . ?
N4B C5B 1.474(10) . ?
N5A N6A 1.144(9) . ?
N5B N6B 1.148(10) . ?
N12 C25 1.3900 . ?
N12 C21 1.3900 . ?
C25 H25 0.9500 . ?
C25 C24 1.3900 . ?
C24 H24 0.9500 . ?
C24 C23 1.3900 . ?
C23 H23 0.9500 . ?
C23 C22 1.3900 . ?
C22 H22 0.9500 . ?
C22 C21 1.3900 . ?
C21 C20 1.443(7) . ?
N14 C31 1.3900 . ?
N14 C35 1.3900 . ?
C31 C32 1.3900 . ?
C31 C30 1.415(8) . ?
C32 H32 0.9500 . ?
C32 C33 1.3900 . ?
C33 H33 0.9500 . ?
C33 C34 1.3900 . ?
C34 H34 0.9500 . ?
C34 C35 1.3900 . ?
C35 H35 0.9500 . ?
C1 H1A 0.9900 . ?
C1 H1B 0.9900 . ?
C1 C2 1.514(16) . ?
C2 H2A 0.9900 . ?
C2 H2B 0.9900 . ?
C3A C4A 1.53(2) . ?
C3A C5A 1.52(2) . ?
C3B C4B 1.52(2) . ?
C3B C5B 1.515(14) . ?
C10 C9 1.3900 . ?
C10 N8 1.3900 . ?
C10 C11 1.429(7) . ?
C9 H9 0.9500 . ?
C9 C8 1.3900 . ?
C8 H8 0.9500 . ?
C8 C7 1.3900 . ?
C7 H7 0.9500 . ?
C7 C6 1.3900 . ?
C6 H6 0.9500 . ?
C6 N8 1.3900 . ?
C11 N9 1.3900 . ?
C11 C12 1.3900 . ?
N9 C15 1.3900 . ?
C15 H15 0.9500 . ?
C15 C14 1.3900 . ?
C14 H14 0.9500 . ?
C14 C13 1.3900 . ?
C13 H13 0.9500 . ?
C13 C12 1.3900 . ?
C12 H12 0.9500 . ?
C20 C19 1.3900 . ?
C20 N11 1.3900 . ?
C19 H19 0.9500 . ?
C19 C18 1.3900 . ?
C18 H18 0.9500 . ?
C18 C17 1.3900 . ?
C17 H17 0.9500 . ?
C17 C16 1.3900 . ?
C16 H16 0.9500 . ?
C16 N11 1.3900 . ?
C26 H26 0.9500 . ?
C26 N13 1.3900 . ?
C26 C27 1.3900 . ?
N13 C30 1.3900 . ?
C30 C29 1.3900 . ?
C29 H29 0.9500 . ?
C29 C28 1.3900 . ?
C28 H28 0.9500 . ?
C28 C27 1.3900 . ?
C27 H27 0.9500 . ?
B1 H1 1.1200 . ?
B1 B2 1.68(2) . ?
B1 B3 1.68(2) . ?
B1 B4 1.66(2) . ?
B1 B5 1.66(2) . ?
B2 B3 1.83(2) . ?
B2 B5 1.794(19) . ?
B2 B6 1.82(2) . ?
B2 B9 1.80(2) . ?
B3 H3 1.1200 . ?
B3 B4 1.811(19) . ?
B3 B6 1.84(2) . ?
B3 B7 1.80(2) . ?
B4 H4 1.1200 . ?
B4 B5 1.85(2) . ?
B4 B7 1.83(2) . ?
B4 B8 1.82(2) . ?
B5 H5 1.1200 . ?
B5 B8 1.81(2) . ?
B5 B9 1.82(2) . ?
B6 H6A 1.1200 . ?
B6 B7 1.81(2) . ?
B6 B9 1.787(14) . ?
B6 B10 1.63(2) . ?
B7 H7A 1.121(10) . ?
B7 B8 1.86(2) . ?
B7 B10 1.68(2) . ?
B8 H8A 1.120(10) . ?
B8 B9 1.77(2) . ?
B8 B10 1.71(2) . ?
B9 H9A 1.1200 . ?
B9 B10 1.61(2) . ?
B10 H10 1.1200 . ?
N15 C36 1.12(4) . ?
C36 C37 1.52(6) . ?
C37 H37A 0.9800 . ?
C37 H37B 0.9800 . ?
C37 H37C 0.9800 . ?

loop_
_geom_torsion_atom_site_label_1
_geom_torsion_atom_site_label_2
_geom_torsion_atom_site_label_3
_geom_torsion_atom_site_label_4
_geom_torsion
_geom_torsion_site_symmetry_1
_geom_torsion_site_symmetry_2
_geom_torsion_site_symmetry_3
_geom_torsion_site_symmetry_4
_geom_torsion_publ_flag
Pb1 O6A N10A O7A -8(7) . . . . ?
Pb1 O6A N10A O8A -170(3) . . . . ?
Pb1 O6B N10B O7B 14(5) . . . . ?
Pb1 O6B N10B O8B 164(4) . . . . ?
Pb1 O7B N10B O6B -13(5) . . . . ?
Pb1 O7B N10B O8B -164(3) . . . . ?
Pb1 N12 C25 C24 -176.9(6) . . . . ?
Pb1 N12 C21 C22 176.8(6) . . . . ?
Pb1 N12 C21 C20 -9.4(9) . . . . ?
Pb1 N14 C31 C32 178.2(7) . . . . ?
Pb1 N14 C31 C30 2.5(10) . . . . ?
Pb1 N14 C35 C34 -178.2(7) . . . . ?
Pb1 N13 C30 C31 -9.2(10) . . . . ?
Pb1 N13 C30 C29 173.8(7) . . . . ?
Pb1 B7 B8 B4 96.6(7) . . . . ?
Pb1 B7 B8 B5 142.5(8) . . . . ?
Pb1 B7 B8 B9 -157.6(9) . . . . ?
Pb1 B7 B8 B10 -109.7(9) . . . . ?
Pb1 B7 B10 B6 -179.5(8) . . . . ?
Pb1 B7 B10 B8 65.9(8) . . . . ?
Pb1 B7 B10 B9 121.6(8) . . . . ?
Pb1 B8 B9 B2 -111.1(19) . . . . ?
Pb1 B8 B9 B5 -154.7(19) . . . . ?
Pb1 B8 B9 B6 -50(2) . . . . ?
Pb1 B8 B9 B10 -1.1(19) . . . . ?
Pb1 B8 B10 B6 -122.9(8) . . . . ?
Pb1 B8 B10 B7 -65.0(8) . . . . ?
Pb1 B8 B10 B9 179.4(9) . . . . ?
Pb2 O1 C1 C2 55.9(17) . . . . ?
Pb2 O1 B2 B1 -130.7(11) . . . . ?
Pb2 O1 B2 B3 152.7(13) . . . . ?
Pb2 O1 B2 B5 -54.9(18) . . . . ?
Pb2 O1 B2 B6 81.9(10) . . . . ?
Pb2 O1 B2 B9 16.6(13) . . . . ?
Pb2 O3A N7A O4A 175(3) . . . . ?
Pb2 O3A N7A O5A -2(5) . . . . ?
Pb2 O3B N7B O4B 4.6(12) . . . . ?
Pb2 O3B N7B O5B -175.4(12) . . . . ?
Pb2 N9 C15 C14 -176.5(6) . . . . ?
O1 C1 C2 O2 -63(2) . . . . ?
O1 B2 B3 B1 111.2(18) . . . . ?
O1 B2 B3 B4 160.7(16) . . . . ?
O1 B2 B3 B6 -95.2(17) . . . . ?
O1 B2 B3 B7 -139.1(16) . . . . ?
O1 B2 B5 B1 -112.0(18) . . . . ?
O1 B2 B5 B4 -161.3(16) . . . . ?
O1 B2 B5 B8 140.0(15) . . . . ?
O1 B2 B5 B9 97.4(17) . . . . ?
O1 B2 B6 B3 128.4(13) . . . . ?
O1 B2 B6 B7 172.2(11) . . . . ?
O1 B2 B6 B9 -105.1(12) . . . . ?
O1 B2 B6 B10 -127.5(12) . . . . ?
O1 B2 B9 B5 -125.8(12) . . . . ?
O1 B2 B9 B6 103.8(12) . . . . ?
O1 B2 B9 B8 -170.1(10) . . . . ?
O1 B2 B9 B10 126.8(12) . . . . ?
O2 C3A C4A N1A 107(39) . . . . ?
O2 C3A C5A N4A -90(6) . . . . ?
O2 C3B C4B N1B 104(5) . . . . ?
O2 C3B C5B N4B -49(7) . . . . ?
N2A N1A C4A C3A 66(46) . . . . ?
N2B N1B C4B C3B 126(7) . . . . ?
N5A N4A C5A C3A 55(11) . . . . ?
N5B N4B C5B C3B 150(6) . . . . ?
N7A O5A N7A O3A 95(5) 2 . . . ?
N7A O5A N7A O4A -83(4) 2 . . . ?
N12 C25 C24 C23 0.0 . . . . ?
N12 C21 C20 C19 -166.9(6) . . . . ?
N12 C21 C20 N11 12.2(10) . . . . ?
C25 N12 C21 C22 0.0 . . . . ?
C25 N12 C21 C20 173.8(10) . . . . ?
C25 C24 C23 C22 0.0 . . . . ?
C24 C23 C22 C21 0.0 . . . . ?
C23 C22 C21 N12 0.0 . . . . ?
C23 C22 C21 C20 -173.3(10) . . . . ?
C22 C21 C20 C19 6.6(11) . . . . ?
C22 C21 C20 N11 -174.3(6) . . . . ?
C21 N12 C25 C24 0.0 . . . . ?
C21 C20 C19 C18 179.1(10) . . . . ?
C21 C20 N11 Pb1 -9.5(9) . . . . ?
C21 C20 N11 C16 -179.1(10) . . . . ?
N14 C31 C32 C33 0.0 . . . . ?
N14 C31 C30 N13 4.2(12) . . . . ?
N14 C31 C30 C29 -178.8(6) . . . . ?
C31 N14 C35 C34 0.0 . . . . ?
C31 C32 C33 C34 0.0 . . . . ?
C31 C30 C29 C28 -176.9(12) . . . . ?
C32 C31 C30 N13 -171.3(6) . . . . ?
C32 C31 C30 C29 5.7(13) . . . . ?
C32 C33 C34 C35 0.0 . . . . ?
C33 C34 C35 N14 0.0 . . . . ?
C35 N14 C31 C32 0.0 . . . . ?
C35 N14 C31 C30 -175.7(11) . . . . ?
C1 O1 B2 B1 11.3(19) . . . . ?
C1 O1 B2 B3 -65(2) . . . . ?
C1 O1 B2 B5 87.1(19) . . . . ?
C1 O1 B2 B6 -136.1(13) . . . . ?
C1 O1 B2 B9 158.6(13) . . . . ?
C2 O2 C3A C4A -97(7) . . . . ?
C2 O2 C3A C5A 148(3) . . . . ?
C2 O2 C3B C4B -135(3) . . . . ?
C2 O2 C3B C5B 113(4) . . . . ?
C3A O2 C2 C1 177(3) . . . . ?
C3B O2 C2 C1 170(2) . . . . ?
C4A N1A N2A N3A 92(43) . . . . ?
C4A C3A C5A N4A 176(6) . . . . ?
C4B N1B N2B N3B 32(30) . . . . ?
C4B C3B C5B N4B -150(5) . . . . ?
C5A N4A N5A N6A -11(73) . . . . ?
C5A C3A C4A N1A -152(39) . . . . ?
C5B N4B N5B N6B 149(18) . . . . ?
C5B C3B C4B N1B -148(6) . . . . ?
C10 C9 C8 C7 0.0 . . . . ?
C10 C11 N9 Pb2 -6.5(8) . . . . ?
C10 C11 N9 C15 177.0(9) . . . . ?
C10 C11 C12 C13 -176.8(9) . . . . ?
C9 C10 N8 Pb2 -175.6(6) . . . . ?
C9 C10 N8 C6 0.0 . . . . ?
C9 C10 C11 N9 -178.0(5) . . . . ?
C9 C10 C11 C12 -1.1(10) . . . . ?
C9 C8 C7 C6 0.0 . . . . ?
C8 C7 C6 N8 0.0 . . . . ?
C7 C6 N8 Pb2 175.7(6) . . . . ?
C7 C6 N8 C10 0.0 . . . . ?
N8 C10 C9 C8 0.0 . . . . ?
N8 C10 C11 N9 0.6(9) . . . . ?
N8 C10 C11 C12 177.5(5) . . . . ?
C11 C10 C9 C8 178.6(9) . . . . ?
C11 C10 N8 Pb2 5.7(8) . . . . ?
C11 C10 N8 C6 -178.7(9) . . . . ?
C11 N9 C15 C14 0.0 . . . . ?
N9 C11 C12 C13 0.0 . . . . ?
N9 C15 C14 C13 0.0 . . . . ?
C15 C14 C13 C12 0.0 . . . . ?
C14 C13 C12 C11 0.0 . . . . ?
C12 C11 N9 Pb2 176.6(6) . . . . ?
C12 C11 N9 C15 0.0 . . . . ?
C20 C19 C18 C17 0.0 . . . . ?
C19 C20 N11 Pb1 169.6(6) . . . . ?
C19 C20 N11 C16 0.0 . . . . ?
C19 C18 C17 C16 0.0 . . . . ?
C18 C17 C16 N11 0.0 . . . . ?
C17 C16 N11 Pb1 -169.8(6) . . . . ?
C17 C16 N11 C20 0.0 . . . . ?
N11 C20 C19 C18 0.0 . . . . ?
C26 N13 C30 C31 177.0(11) . . . . ?
C26 N13 C30 C29 0.0 . . . . ?
N13 C26 C27 C28 0.0 . . . . ?
N13 C30 C29 C28 0.0 . . . . ?
C30 C31 C32 C33 175.3(12) . . . . ?
C30 C29 C28 C27 0.0 . . . . ?
C29 C28 C27 C26 0.0 . . . . ?
C27 C26 N13 Pb1 -173.9(7) . . . . ?
C27 C26 N13 C30 0.0 . . . . ?
B1 B2 B3 B4 49.5(9) . . . . ?
B1 B2 B3 B6 153.6(11) . . . . ?
B1 B2 B3 B7 109.7(11) . . . . ?
B1 B2 B5 B4 -49.3(9) . . . . ?
B1 B2 B5 B8 -108.0(11) . . . . ?
B1 B2 B5 B9 -150.5(12) . . . . ?
B1 B2 B6 B3 -23.7(10) . . . . ?
B1 B2 B6 B7 20.1(13) . . . . ?
B1 B2 B6 B9 102.8(12) . . . . ?
B1 B2 B6 B10 80.5(14) . . . . ?
B1 B2 B9 B5 26.4(10) . . . . ?
B1 B2 B9 B6 -104.0(12) . . . . ?
B1 B2 B9 B8 -17.9(13) . . . . ?
B1 B2 B9 B10 -81.0(13) . . . . ?
B1 B3 B4 B5 48.8(9) . . . . ?
B1 B3 B4 B7 152.8(12) . . . . ?
B1 B3 B4 B8 107.1(12) . . . . ?
B1 B3 B6 B2 23.6(10) . . . . ?
B1 B3 B6 B7 -104.1(12) . . . . ?
B1 B3 B6 B9 -21.5(14) . . . . ?
B1 B3 B6 B10 -79.2(14) . . . . ?
B1 B3 B7 Pb1 -58.2(18) . . . . ?
B1 B3 B7 B4 -24.4(10) . . . . ?
B1 B3 B7 B6 102.7(12) . . . . ?
B1 B3 B7 B8 19.7(14) . . . . ?
B1 B3 B7 B10 78.8(14) . . . . ?
B1 B4 B5 B2 50.9(9) . . . . ?
B1 B4 B5 B8 154.2(11) . . . . ?
B1 B4 B5 B9 110.1(11) . . . . ?
B1 B4 B7 Pb1 -175.6(9) . . . . ?
B1 B4 B7 B3 24.5(10) . . . . ?
B1 B4 B7 B6 -21.3(13) . . . . ?
B1 B4 B7 B8 -102.5(12) . . . . ?
B1 B4 B7 B10 -78.9(14) . . . . ?
B1 B4 B8 Pb1 176.5(9) . . . . ?
B1 B4 B8 B5 -22.8(10) . . . . ?
B1 B4 B8 B7 104.2(11) . . . . ?
B1 B4 B8 B9 23.7(13) . . . . ?
B1 B4 B8 B10 81.1(13) . . . . ?
B1 B5 B8 Pb1 56.5(17) . . . . ?
B1 B5 B8 B4 22.8(10) . . . . ?
B1 B5 B8 B7 -22.1(13) . . . . ?
B1 B5 B8 B9 -103.3(11) . . . . ?
B1 B5 B8 B10 -80.2(13) . . . . ?
B1 B5 B9 B2 -26.7(11) . . . . ?
B1 B5 B9 B6 16.6(14) . . . . ?
B1 B5 B9 B8 101.9(12) . . . . ?
B1 B5 B9 B10 76.3(15) . . . . ?
B2 O1 C1 C2 -84.9(17) . . . . ?
B2 B1 B3 B4 -114.6(11) . . . . ?
B2 B1 B3 B6 -24.3(11) . . . . ?
B2 B1 B3 B7 -89.0(12) . . . . ?
B2 B1 B4 B3 57.7(9) . . . . ?
B2 B1 B4 B5 -57.3(9) . . . . ?
B2 B1 B4 B7 32.7(13) . . . . ?
B2 B1 B4 B8 -33.7(12) . . . . ?
B2 B1 B5 B4 113.9(10) . . . . ?
B2 B1 B5 B8 90.2(11) . . . . ?
B2 B1 B5 B9 27.2(11) . . . . ?
B2 B3 B4 B1 -49.7(10) . . . . ?
B2 B3 B4 B5 -0.9(10) . . . . ?
B2 B3 B4 B7 103.1(10) . . . . ?
B2 B3 B4 B8 57.4(11) . . . . ?
B2 B3 B6 B7 -127.8(10) . . . . ?
B2 B3 B6 B9 -45.1(9) . . . . ?
B2 B3 B6 B10 -102.9(11) . . . . ?
B2 B3 B7 Pb1 -117.0(13) . . . . ?
B2 B3 B7 B4 -83.2(10) . . . . ?
B2 B3 B7 B6 43.9(8) . . . . ?
B2 B3 B7 B8 -39.1(11) . . . . ?
B2 B3 B7 B10 20.0(13) . . . . ?
B2 B5 B8 Pb1 116.4(12) . . . . ?
B2 B5 B8 B4 82.7(9) . . . . ?
B2 B5 B8 B7 37.8(11) . . . . ?
B2 B5 B8 B9 -43.4(9) . . . . ?
B2 B5 B8 B10 -20.3(13) . . . . ?
B2 B5 B9 B6 43.4(10) . . . . ?
B2 B5 B9 B8 128.6(10) . . . . ?
B2 B5 B9 B10 103.0(12) . . . . ?
B2 B6 B7 Pb1 109.6(19) . . . . ?
B2 B6 B7 B3 -44.4(9) . . . . ?
B2 B6 B7 B4 0.6(11) . . . . ?
B2 B6 B7 B8 58.5(11) . . . . ?
B2 B6 B7 B10 108.4(10) . . . . ?
B2 B6 B9 B5 -42.5(10) . . . . ?
B2 B6 B9 B8 -103.0(11) . . . . ?
B2 B6 B9 B10 -154.8(12) . . . . ?
B2 B6 B10 B7 -90.5(12) . . . . ?
B2 B6 B10 B8 -32.4(13) . . . . ?
B2 B6 B10 B9 23.4(11) . . . . ?
B2 B9 B10 B6 -24.0(11) . . . . ?
B2 B9 B10 B7 34.3(13) . . . . ?
B2 B9 B10 B8 91.7(12) . . . . ?
B3 B1 B2 O1 -122.9(14) . . . . ?
B3 B1 B2 B5 116.7(11) . . . . ?
B3 B1 B2 B6 24.7(11) . . . . ?
B3 B1 B2 B9 89.2(11) . . . . ?
B3 B1 B4 B5 -115.0(11) . . . . ?
B3 B1 B4 B7 -25.0(11) . . . . ?
B3 B1 B4 B8 -91.4(11) . . . . ?
B3 B1 B5 B2 -56.5(10) . . . . ?
B3 B1 B5 B4 57.4(10) . . . . ?
B3 B1 B5 B8 33.7(13) . . . . ?
B3 B1 B5 B9 -29.2(14) . . . . ?
B3 B2 B5 B1 48.4(9) . . . . ?
B3 B2 B5 B4 -0.9(10) . . . . ?
B3 B2 B5 B8 -59.6(11) . . . . ?
B3 B2 B5 B9 -102.2(10) . . . . ?
B3 B2 B6 B7 43.8(9) . . . . ?
B3 B2 B6 B9 126.6(10) . . . . ?
B3 B2 B6 B10 104.2(12) . . . . ?
B3 B2 B9 B5 84.9(10) . . . . ?
B3 B2 B9 B6 -45.4(9) . . . . ?
B3 B2 B9 B8 40.7(11) . . . . ?
B3 B2 B9 B10 -22.5(13) . . . . ?
B3 B4 B5 B1 -49.9(9) . . . . ?
B3 B4 B5 B2 0.9(10) . . . . ?
B3 B4 B5 B8 104.2(10) . . . . ?
B3 B4 B5 B9 60.1(11) . . . . ?
B3 B4 B7 Pb1 159.9(8) . . . . ?
B3 B4 B7 B6 -45.9(9) . . . . ?
B3 B4 B7 B8 -127.1(11) . . . . ?
B3 B4 B7 B10 -103.4(12) . . . . ?
B3 B4 B8 Pb1 116.8(8) . . . . ?
B3 B4 B8 B5 -82.5(10) . . . . ?
B3 B4 B8 B7 44.5(9) . . . . ?
B3 B4 B8 B9 -36.0(12) . . . . ?
B3 B4 B8 B10 21.4(14) . . . . ?
B3 B6 B7 Pb1 153.9(19) . . . . ?
B3 B6 B7 B4 44.9(9) . . . . ?
B3 B6 B7 B8 102.8(10) . . . . ?
B3 B6 B7 B10 152.8(11) . . . . ?
B3 B6 B9 B2 45.2(9) . . . . ?
B3 B6 B9 B5 2.7(13) . . . . ?
B3 B6 B9 B8 -57.7(12) . . . . ?
B3 B6 B9 B10 -109.5(12) . . . . ?
B3 B6 B10 B7 -25.1(10) . . . . ?
B3 B6 B10 B8 33.0(13) . . . . ?
B3 B6 B10 B9 88.8(12) . . . . ?
B3 B7 B8 Pb1 -141.2(9) . . . . ?
B3 B7 B8 B4 -44.6(9) . . . . ?
B3 B7 B8 B5 1.3(12) . . . . ?
B3 B7 B8 B9 61.3(11) . . . . ?
B3 B7 B8 B10 109.1(11) . . . . ?
B3 B7 B10 B6 25.6(10) . . . . ?
B3 B7 B10 B8 -89.1(11) . . . . ?
B3 B7 B10 B9 -33.3(13) . . . . ?
B4 B1 B2 O1 179.7(12) . . . . ?
B4 B1 B2 B3 -57.4(9) . . . . ?
B4 B1 B2 B5 59.3(9) . . . . ?
B4 B1 B2 B6 -32.6(13) . . . . ?
B4 B1 B2 B9 31.8(12) . . . . ?
B4 B1 B3 B2 114.6(11) . . . . ?
B4 B1 B3 B6 90.3(12) . . . . ?
B4 B1 B3 B7 25.6(11) . . . . ?
B4 B1 B5 B2 -113.9(10) . . . . ?
B4 B1 B5 B8 -23.7(10) . . . . ?
B4 B1 B5 B9 -86.7(11) . . . . ?
B4 B3 B6 B2 82.4(10) . . . . ?
B4 B3 B6 B7 -45.4(9) . . . . ?
B4 B3 B6 B9 37.2(12) . . . . ?
B4 B3 B6 B10 -20.5(13) . . . . ?
B4 B3 B7 Pb1 -33.8(13) . . . . ?
B4 B3 B7 B6 127.1(10) . . . . ?
B4 B3 B7 B8 44.1(9) . . . . ?
B4 B3 B7 B10 103.2(11) . . . . ?
B4 B5 B8 Pb1 33.7(12) . . . . ?
B4 B5 B8 B7 -44.9(9) . . . . ?
B4 B5 B8 B9 -126.1(10) . . . . ?
B4 B5 B8 B10 -103.0(11) . . . . ?
B4 B5 B9 B2 -83.8(10) . . . . ?
B4 B5 B9 B6 -40.5(12) . . . . ?
B4 B5 B9 B8 44.8(9) . . . . ?
B4 B5 B9 B10 19.2(14) . . . . ?
B4 B7 B8 Pb1 -96.6(7) . . . . ?
B4 B7 B8 B5 45.9(9) . . . . ?
B4 B7 B8 B9 105.9(11) . . . . ?
B4 B7 B8 B10 153.7(12) . . . . ?
B4 B7 B10 B6 90.6(12) . . . . ?
B4 B7 B10 B8 -24.1(11) . . . . ?
B4 B7 B10 B9 31.7(13) . . . . ?
B4 B8 B9 B2 -3.1(11) . . . . ?
B4 B8 B9 B5 -46.7(9) . . . . ?
B4 B8 B9 B6 57.8(11) . . . . ?
B4 B8 B9 B10 106.8(11) . . . . ?
B4 B8 B10 B6 -33.7(14) . . . . ?
B4 B8 B10 B7 24.2(11) . . . . ?
B4 B8 B10 B9 -91.3(12) . . . . ?
B5 B1 B2 O1 120.4(14) . . . . ?
B5 B1 B2 B3 -116.7(11) . . . . ?
B5 B1 B2 B6 -92.0(11) . . . . ?
B5 B1 B2 B9 -27.6(10) . . . . ?
B5 B1 B3 B2 55.6(10) . . . . ?
B5 B1 B3 B4 -58.9(10) . . . . ?
B5 B1 B3 B6 31.3(13) . . . . ?
B5 B1 B3 B7 -33.4(14) . . . . ?
B5 B1 B4 B3 115.0(11) . . . . ?
B5 B1 B4 B7 90.0(11) . . . . ?
B5 B1 B4 B8 23.6(10) . . . . ?
B5 B2 B3 B1 -48.6(9) . . . . ?
B5 B2 B3 B4 1.0(10) . . . . ?
B5 B2 B3 B6 105.1(10) . . . . ?
B5 B2 B3 B7 61.2(11) . . . . ?
B5 B2 B6 B3 -83.4(10) . . . . ?
B5 B2 B6 B7 -39.5(11) . . . . ?
B5 B2 B6 B9 43.2(9) . . . . ?
B5 B2 B6 B10 20.8(14) . . . . ?
B5 B2 B9 B6 -130.4(10) . . . . ?
B5 B2 B9 B8 -44.3(9) . . . . ?
B5 B2 B9 B10 -107.5(12) . . . . ?
B5 B4 B7 Pb1 -117.5(8) . . . . ?
B5 B4 B7 B3 82.6(10) . . . . ?
B5 B4 B7 B6 36.7(12) . . . . ?
B5 B4 B7 B8 -44.5(9) . . . . ?
B5 B4 B7 B10 -20.8(13) . . . . ?
B5 B4 B8 Pb1 -160.7(7) . . . . ?
B5 B4 B8 B7 127.0(10) . . . . ?
B5 B4 B8 B9 46.5(9) . . . . ?
B5 B4 B8 B10 103.9(12) . . . . ?
B5 B8 B9 B2 43.6(9) . . . . ?
B5 B8 B9 B6 104.5(10) . . . . ?
B5 B8 B9 B10 153.5(11) . . . . ?
B5 B8 B10 B6 32.9(13) . . . . ?
B5 B8 B10 B7 90.7(11) . . . . ?
B5 B8 B10 B9 -24.8(11) . . . . ?
B5 B9 B10 B6 -90.1(12) . . . . ?
B5 B9 B10 B7 -31.8(13) . . . . ?
B5 B9 B10 B8 25.6(11) . . . . ?
B6 B2 B3 B1 -153.6(11) . . . . ?
B6 B2 B3 B4 -104.1(10) . . . . ?
B6 B2 B3 B7 -43.9(9) . . . . ?
B6 B2 B5 B1 108.2(11) . . . . ?
B6 B2 B5 B4 58.9(11) . . . . ?
B6 B2 B5 B8 0.3(12) . . . . ?
B6 B2 B5 B9 -42.3(9) . . . . ?
B6 B2 B9 B5 130.4(10) . . . . ?
B6 B2 B9 B8 86.1(10) . . . . ?
B6 B2 B9 B10 22.9(10) . . . . ?
B6 B3 B4 B1 -108.3(11) . . . . ?
B6 B3 B4 B5 -59.5(10) . . . . ?
B6 B3 B4 B7 44.6(9) . . . . ?
B6 B3 B4 B8 -1.1(12) . . . . ?
B6 B3 B7 Pb1 -160.9(14) . . . . ?
B6 B3 B7 B4 -127.1(10) . . . . ?
B6 B3 B7 B8 -83.0(9) . . . . ?
B6 B3 B7 B10 -23.9(9) . . . . ?
B6 B7 B8 Pb1 158.2(9) . . . . ?
B6 B7 B8 B4 -105.3(11) . . . . ?
B6 B7 B8 B5 -59.3(11) . . . . ?
B6 B7 B8 B9 0.6(11) . . . . ?
B6 B7 B8 B10 48.5(10) . . . . ?
B6 B7 B10 B8 -114.7(11) . . . . ?
B6 B7 B10 B9 -58.9(9) . . . . ?
B6 B9 B10 B7 58.3(10) . . . . ?
B6 B9 B10 B8 115.7(11) . . . . ?
B7 B3 B4 B1 -152.8(12) . . . . ?
B7 B3 B4 B5 -104.0(10) . . . . ?
B7 B3 B4 B8 -45.7(10) . . . . ?
B7 B3 B6 B2 127.8(10) . . . . ?
B7 B3 B6 B9 82.7(10) . . . . ?
B7 B3 B6 B10 24.9(10) . . . . ?
B7 B4 B5 B1 -108.4(11) . . . . ?
B7 B4 B5 B2 -57.5(11) . . . . ?
B7 B4 B5 B8 45.7(9) . . . . ?
B7 B4 B5 B9 1.7(12) . . . . ?
B7 B4 B8 Pb1 72.3(7) . . . . ?
B7 B4 B8 B5 -127.0(10) . . . . ?
B7 B4 B8 B9 -80.5(10) . . . . ?
B7 B4 B8 B10 -23.2(10) . . . . ?
B7 B6 B9 B2 103.6(10) . . . . ?
B7 B6 B9 B5 61.1(12) . . . . ?
B7 B6 B9 B8 0.7(11) . . . . ?
B7 B6 B9 B10 -51.1(10) . . . . ?
B7 B6 B10 B8 58.2(10) . . . . ?
B7 B6 B10 B9 113.9(11) . . . . ?
B7 B8 B9 B2 -61.5(10) . . . . ?
B7 B8 B9 B5 -105.1(10) . . . . ?
B7 B8 B9 B6 -0.6(11) . . . . ?
B7 B8 B9 B10 48.4(10) . . . . ?
B7 B8 B10 B6 -57.9(10) . . . . ?
B7 B8 B10 B9 -115.5(11) . . . . ?
B8 B4 B5 B1 -154.2(11) . . . . ?
B8 B4 B5 B2 -103.3(10) . . . . ?
B8 B4 B5 B9 -44.1(9) . . . . ?
B8 B4 B7 Pb1 -73.0(7) . . . . ?
B8 B4 B7 B3 127.1(11) . . . . ?
B8 B4 B7 B6 81.2(10) . . . . ?
B8 B4 B7 B10 23.7(10) . . . . ?
B8 B5 B9 B2 -128.6(10) . . . . ?
B8 B5 B9 B6 -85.3(10) . . . . ?
B8 B5 B9 B10 -25.6(11) . . . . ?
B8 B7 B10 B6 114.7(11) . . . . ?
B8 B7 B10 B9 55.8(10) . . . . ?
B8 B9 B10 B6 -115.7(11) . . . . ?
B8 B9 B10 B7 -57.4(10) . . . . ?
B9 B2 B3 B1 -109.0(11) . . . . ?
B9 B2 B3 B4 -59.5(10) . . . . ?
B9 B2 B3 B6 44.6(8) . . . . ?
B9 B2 B3 B7 0.7(11) . . . . ?
B9 B2 B5 B1 150.5(12) . . . . ?
B9 B2 B5 B4 101.2(10) . . . . ?
B9 B2 B5 B8 42.6(9) . . . . ?
B9 B2 B6 B3 -126.6(10) . . . . ?
B9 B2 B6 B7 -82.7(10) . . . . ?
B9 B2 B6 B10 -22.4(11) . . . . ?
B9 B5 B8 Pb1 159.8(14) . . . . ?
B9 B5 B8 B4 126.1(10) . . . . ?
B9 B5 B8 B7 81.2(9) . . . . ?
B9 B5 B8 B10 23.2(10) . . . . ?
B9 B6 B7 Pb1 50(2) . . . . ?
B9 B6 B7 B3 -103.5(10) . . . . ?
B9 B6 B7 B4 -58.5(11) . . . . ?
B9 B6 B7 B8 -0.6(11) . . . . ?
B9 B6 B7 B10 49.3(9) . . . . ?
B9 B6 B10 B7 -113.9(11) . . . . ?
B9 B6 B10 B8 -55.7(10) . . . . ?
B9 B8 B10 B6 57.7(10) . . . . ?
B9 B8 B10 B7 115.5(11) . . . . ?
B10 B6 B7 Pb1 1.1(18) . . . . ?
B10 B6 B7 B3 -152.8(11) . . . . ?
B10 B6 B7 B4 -107.9(11) . . . . ?
B10 B6 B7 B8 -50.0(9) . . . . ?
B10 B6 B9 B2 154.8(12) . . . . ?
B10 B6 B9 B5 112.2(12) . . . . ?
B10 B6 B9 B8 51.8(10) . . . . ?
B10 B7 B8 Pb1 109.7(9) . . . . ?
B10 B7 B8 B4 -153.7(12) . . . . ?
B10 B7 B8 B5 -107.8(11) . . . . ?
B10 B7 B8 B9 -47.8(10) . . . . ?
B10 B8 B9 B2 -110.0(11) . . . . ?
B10 B8 B9 B5 -153.5(11) . . . . ?
B10 B8 B9 B6 -49.1(10) . . . . ?
